data_4033423
loop_
_publ_author_name
'Gramage-Doria, Rafael'
'Achelle, Sylvain'
'Bruneau, Christian'
'Robin-le Guen, Fran\,coise'
'Dorcet, Vincent'
'Roisnel, Thierry'

_publ_section_title
;
 Ruthenium(II)-Catalyzed C-H (Hetero)Arylation of Alkenylic 1,n-Diazines
 (n = 2, 3, and 4): Scope, Mechanism, and Application in Tandem
 Hydrogenations.
;
_journal_issue 3
_journal_name_full 'The Journal of organic chemistry'
_journal_page_first 1462
_journal_page_last 1477
_journal_paper_doi 10.1021/acs.joc.7b03024
_journal_volume 83
_journal_year 2018
_chemical_compound_source 'synthesis as described'
_chemical_formula_moiety 'C20 H21 N3'
_chemical_formula_sum 'C20 H21 N3'
_chemical_formula_weight 303.40
_space_group_crystal_system monoclinic
_space_group_IT_number 14
_space_group_name_Hall '-P 2ybc'
_space_group_name_H-M_alt 'P 1 21/c 1'
_symmetry_space_group_name_Hall '-P 2ybc'
_symmetry_space_group_name_H-M 'P 1 21/c 1'
_atom_sites_solution_hydrogens geom
_cell_angle_alpha 90
_cell_angle_beta 102.919(3)
_cell_angle_gamma 90
_cell_formula_units_Z 4
_cell_length_a 13.6137(8)
_cell_length_b 6.1328(3)
_cell_length_c 20.1964(11)
_cell_measurement_reflns_used 4422
_cell_measurement_temperature 150
_cell_measurement_theta_max 27.03
_cell_measurement_theta_min 2.28
_cell_measurement_wavelength 0.71073
_cell_volume 1643.52(16)
_computing_cell_refinement 'Bruker APEX2 (Bruker, 2014)'
_computing_data_collection 'Bruker APEX2 (Bruker, 2014)'
_computing_data_reduction 'Bruker APEX2 (Bruker, 2014)'
_computing_molecular_graphics 'SXGRAPH (Farrugia, 1999), Mercury (CSD, 2014)'
_computing_publication_material 'CRYSCALC (T. Roisnel, local program, 2016)'
_computing_structure_refinement 'SHELXL-2016/6 (Sheldrick, 2016)'
_computing_structure_solution 'SHELXT (Sheldrick, 2015)'
_diffrn_ambient_temperature 150
_diffrn_detector 'CCD plate'
_diffrn_measured_fraction_theta_full 0.998
_diffrn_measured_fraction_theta_max 0.996
_diffrn_measurement_device_type 'APEXII, Bruker-AXS'
_diffrn_measurement_method 'CCD rotation images, thin slices'
_diffrn_radiation_monochromator graphite
_diffrn_radiation_probe x-ray
_diffrn_radiation_source 'fine-focus sealed tube'
_diffrn_radiation_type MoK\a
_diffrn_radiation_wavelength 0.71073
_diffrn_reflns_av_R_equivalents 0.0262
_diffrn_reflns_av_unetI/netI 0.0278
_diffrn_reflns_limit_h_max 17
_diffrn_reflns_limit_h_min -14
_diffrn_reflns_limit_k_max 7
_diffrn_reflns_limit_k_min -7
_diffrn_reflns_limit_l_max 26
_diffrn_reflns_limit_l_min -21
_diffrn_reflns_number 13719
_diffrn_reflns_theta_full 25.242
_diffrn_reflns_theta_max 27.476
_diffrn_reflns_theta_min 1.535
_exptl_absorpt_coefficient_mu 0.073
_exptl_absorpt_correction_T_max 0.990
_exptl_absorpt_correction_T_min 0.919
_exptl_absorpt_correction_type multi-scan
_exptl_absorpt_process_details
;
  [Sheldrick, G.M. (2014). SADABS Bruker AXS Inc., Madison, Wisconsin, USA]
;
_exptl_crystal_colour colourless
_exptl_crystal_density_diffrn 1.226
_exptl_crystal_description block
_exptl_crystal_F_000 648
_exptl_crystal_size_max 0.380
_exptl_crystal_size_mid 0.210
_exptl_crystal_size_min 0.140
_refine_diff_density_max 0.452
_refine_diff_density_min -0.312
_refine_diff_density_rms 0.051
_refine_ls_extinction_method none
_refine_ls_goodness_of_fit_ref 0.874
_refine_ls_hydrogen_treatment constr
_refine_ls_matrix_type full
_refine_ls_number_parameters 199
_refine_ls_number_reflns 3750
_refine_ls_number_restraints 0
_refine_ls_restrained_S_all 0.874
_refine_ls_R_factor_all 0.0940
_refine_ls_R_factor_gt 0.0703
_refine_ls_shift/su_max 0.002
_refine_ls_shift/su_mean 0.000
_refine_ls_structure_factor_coef Fsqd
_refine_ls_weighting_details 'w=1/[\s^2^(Fo^2^)+(0.1058P)^2^+2.7386P] where P=(Fo^2^+2Fc^2^)/3'
_refine_ls_weighting_scheme calc
_refine_ls_wR_factor_gt 0.1896
_refine_ls_wR_factor_ref 0.2166
_reflns_number_gt 2826
_reflns_number_total 3750
_reflns_threshold_expression >2sigma(I)
_cod_data_source_file jo7b03024_si_008.cif
_cod_data_source_block RG_A336
_cod_depositor_comments 'Adding full bibliography for 4033418--4033425.cif.'
_cod_database_code 4033423

loop_
_space_group_symop_operation_xyz
'x, y, z'
'-x, y+1/2, -z+1/2'
'-x, -y, -z'
'x, -y-1/2, z-1/2'

loop_
_atom_site_label
_atom_site_type_symbol
_atom_site_fract_x
_atom_site_fract_y
_atom_site_fract_z
_atom_site_U_iso_or_equiv
_atom_site_adp_type
_atom_site_occupancy
_atom_site_site_symmetry_order
_atom_site_calc_flag
_atom_site_refinement_flags_posn
_atom_site_refinement_flags_adp
_atom_site_refinement_flags_occupancy
_atom_site_disorder_assembly
_atom_site_disorder_group
N1 N 0.79479(17) 0.5698(4) 0.89093(12) 0.0524(7) Uani 1 1 d . . . . .
C2 C 0.8778(2) 0.5792(5) 0.94108(15) 0.0495(7) Uani 1 1 d . . . . .
H2 H 0.896869 0.448116 0.965657 0.059 Uiso 1 1 calc R U . . .
N3 N 0.93632(17) 0.7511(4) 0.96025(11) 0.0455(6) Uani 1 1 d . . . . .
C4 C 0.9066(2) 0.9310(5) 0.92485(13) 0.0469(7) Uani 1 1 d . . . . .
H4 H 0.945185 1.060213 0.936169 0.056 Uiso 1 1 calc R U . . .
C5 C 0.8222(2) 0.9388(6) 0.87245(13) 0.0500(7) Uani 1 1 d . . . . .
H5 H 0.803519 1.070165 0.847974 0.060 Uiso 1 1 calc R U . . .
C6 C 0.76659(19) 0.7558(5) 0.85653(12) 0.0452(7) Uani 1 1 d . . . . .
C7A C 0.6714(2) 0.7551(5) 0.79999(13) 0.0308(5) Uani 0.817(3) 1 d . . P A 1
H7A1 H 0.656910 0.904803 0.782112 0.037 Uiso 0.817(3) 1 calc R U P A 1
H7A2 H 0.613495 0.705027 0.818154 0.037 Uiso 0.817(3) 1 calc R U P A 1
C8A C 0.68582(19) 0.6027(5) 0.74258(14) 0.0308(5) Uani 0.817(3) 1 d . . P A 1
H8A H 0.704176 0.455755 0.763078 0.037 Uiso 0.817(3) 1 calc R U P A 1
C9A C 0.77569(17) 0.6828(5) 0.71308(12) 0.0403(6) Uani 0.817(3) 1 d . . P A 1
C10A C 0.7803(2) 0.8821(6) 0.68336(16) 0.0598(8) Uani 0.817(3) 1 d . . P A 1
H10A H 0.726371 0.982149 0.681289 0.072 Uiso 0.817(3) 1 calc R U P A 1
C11A C 0.8622(3) 0.9429(6) 0.65587(16) 0.0653(9) Uani 0.817(3) 1 d . . P A 1
H11A H 0.864133 1.082372 0.635748 0.078 Uiso 0.817(3) 1 calc R U P A 1
C12A C 0.9407(2) 0.7955(6) 0.65857(15) 0.0574(8) Uani 0.817(3) 1 d . . P A 1
H12A H 0.996315 0.831282 0.639416 0.069 Uiso 0.817(3) 1 calc R U P A 1
C13A C 0.9363(2) 0.5998(6) 0.68901(16) 0.0551(8) Uani 0.817(3) 1 d . . P A 1
H13A H 0.989824 0.498366 0.691669 0.066 Uiso 0.817(3) 1 calc R U P A 1
C14A C 0.85496(18) 0.5463(5) 0.71620(14) 0.0459(6) Uani 0.817(3) 1 d . . P A 1
H14A H 0.854514 0.408963 0.737864 0.055 Uiso 0.817(3) 1 calc R U P A 1
C15A C 0.5912(2) 0.5747(6) 0.68633(15) 0.0317(3) Uani 0.817(3) 1 d . . P A 1
C16A C 0.5807(2) 0.3874(5) 0.64698(15) 0.0317(3) Uani 0.817(3) 1 d . . P A 1
H16A H 0.630921 0.277451 0.657538 0.038 Uiso 0.817(3) 1 calc R U P A 1
C17A C 0.4993(2) 0.3548(5) 0.59267(16) 0.0317(3) Uani 0.817(3) 1 d . . P A 1
H17A H 0.495367 0.224093 0.566963 0.038 Uiso 0.817(3) 1 calc R U P A 1
C18A C 0.4254(4) 0.5056(7) 0.5757(3) 0.0317(3) Uani 0.817(3) 1 d . . P A 1
C19A C 0.4315(3) 0.6975(6) 0.6154(2) 0.0317(3) Uani 0.817(3) 1 d . . P A 1
H19A H 0.379463 0.803691 0.605534 0.038 Uiso 0.817(3) 1 calc R U P A 1
C20A C 0.5149(2) 0.7290(5) 0.66922(16) 0.0317(3) Uani 0.817(3) 1 d . . P A 1
H20A H 0.519504 0.859848 0.694910 0.038 Uiso 0.817(3) 1 calc R U P A 1
C7B C 0.6940(9) 0.622(2) 0.8007(6) 0.0308(5) Uani 0.183(3) 1 d . . P A 2
H7B1 H 0.722250 0.476743 0.795051 0.037 Uiso 0.183(3) 1 calc R U P A 2
H7B2 H 0.627362 0.604360 0.812080 0.037 Uiso 0.183(3) 1 calc R U P A 2
C8B C 0.6856(9) 0.758(2) 0.7377(6) 0.0308(5) Uani 0.183(3) 1 d . . P A 2
H8B H 0.683890 0.918807 0.745622 0.037 Uiso 0.183(3) 1 calc R U P A 2
C9B C 0.77569(17) 0.6828(5) 0.71308(12) 0.0403(6) Uani 0.183(3) 1 d . . P A 2
C10B C 0.7803(2) 0.8821(6) 0.68336(16) 0.0598(8) Uani 0.183(3) 1 d . . P A 2
H10B H 0.726371 0.982149 0.681289 0.072 Uiso 0.183(3) 1 calc R U P A 2
C11B C 0.8622(3) 0.9429(6) 0.65587(16) 0.0653(9) Uani 0.183(3) 1 d . . P A 2
H11B H 0.864133 1.082372 0.635748 0.078 Uiso 0.183(3) 1 calc R U P A 2
C12B C 0.9407(2) 0.7955(6) 0.65857(15) 0.0574(8) Uani 0.183(3) 1 d . . P A 2
H12B H 0.996315 0.831282 0.639416 0.069 Uiso 0.183(3) 1 calc R U P A 2
C13B C 0.9363(2) 0.5998(6) 0.68901(16) 0.0551(8) Uani 0.183(3) 1 d . . P A 2
H13B H 0.989824 0.498366 0.691669 0.066 Uiso 0.183(3) 1 calc R U P A 2
C14B C 0.85496(18) 0.5463(5) 0.71620(14) 0.0459(6) Uani 0.183(3) 1 d . . P A 2
H14B H 0.854514 0.408963 0.737864 0.055 Uiso 0.183(3) 1 calc R U P A 2
C15B C 0.5960(10) 0.672(2) 0.6829(7) 0.0317(3) Uani 0.183(3) 1 d . . P A 2
C16B C 0.6009(10) 0.479(3) 0.6533(7) 0.0317(3) Uani 0.183(3) 1 d . . P A 2
H16B H 0.660778 0.395949 0.667659 0.038 Uiso 0.183(3) 1 calc R U P A 2
C17B C 0.5261(10) 0.392(3) 0.6040(8) 0.0317(3) Uani 0.183(3) 1 d . . P A 2
H17B H 0.533203 0.253178 0.584988 0.038 Uiso 0.183(3) 1 calc R U P A 2
C18B C 0.423(2) 0.539(3) 0.5786(14) 0.0317(3) Uani 0.183(3) 1 d . . P A 2
C19B C 0.4388(14) 0.739(3) 0.6078(9) 0.0317(3) Uani 0.183(3) 1 d . . P A 2
H19B H 0.391445 0.848376 0.588775 0.038 Uiso 0.183(3) 1 calc R U P A 2
C20B C 0.5134(11) 0.803(2) 0.6603(7) 0.0317(3) Uani 0.183(3) 1 d . . P A 2
H20B H 0.508586 0.938800 0.681817 0.038 Uiso 0.183(3) 1 calc R U P A 2
N21 N 0.34220(16) 0.4692(4) 0.52427(11) 0.0434(5) Uani 1 1 d . . . . .
C22 C 0.3385(2) 0.2709(5) 0.48545(15) 0.0559(8) Uani 1 1 d . . . . .
H22A H 0.392309 0.272658 0.460313 0.084 Uiso 1 1 calc R U . . .
H22B H 0.273031 0.259873 0.453405 0.084 Uiso 1 1 calc R U . . .
H22C H 0.347719 0.145410 0.516263 0.084 Uiso 1 1 calc R U . . .
C23 C 0.2781(2) 0.6448(5) 0.49349(14) 0.0500(7) Uani 1 1 d . . . . .
H23A H 0.253464 0.724459 0.528609 0.075 Uiso 1 1 calc R U . . .
H23B H 0.220694 0.585544 0.460142 0.075 Uiso 1 1 calc R U . . .
H23C H 0.316317 0.744066 0.470716 0.075 Uiso 1 1 calc R U . . .

loop_
_atom_site_aniso_label
_atom_site_aniso_U_11
_atom_site_aniso_U_22
_atom_site_aniso_U_33
_atom_site_aniso_U_23
_atom_site_aniso_U_13
_atom_site_aniso_U_12
N1 0.0438(12) 0.0655(16) 0.0475(13) -0.0196(12) 0.0092(10) -0.0228(12)
C2 0.0496(15) 0.0490(16) 0.0485(15) -0.0059(13) 0.0080(12) -0.0102(13)
N3 0.0403(11) 0.0501(13) 0.0423(12) -0.0061(10) 0.0016(9) -0.0114(10)
C4 0.0436(14) 0.0564(17) 0.0385(13) -0.0057(12) 0.0043(11) -0.0162(13)
C5 0.0426(14) 0.071(2) 0.0352(13) 0.0008(13) 0.0053(11) -0.0100(14)
C6 0.0359(13) 0.0731(19) 0.0284(11) -0.0074(12) 0.0106(10) -0.0151(13)
C7A 0.0265(9) 0.0342(10) 0.0308(9) -0.0044(8) 0.0045(7) 0.0028(8)
C8A 0.0265(9) 0.0342(10) 0.0308(9) -0.0044(8) 0.0045(7) 0.0028(8)
C9A 0.0287(11) 0.0630(17) 0.0266(11) -0.0056(11) 0.0008(9) 0.0075(11)
C10A 0.0522(17) 0.070(2) 0.0542(17) -0.0086(16) 0.0055(14) 0.0181(16)
C11A 0.087(2) 0.0519(18) 0.0483(17) 0.0005(14) -0.0028(16) -0.0128(17)
C12A 0.0431(15) 0.082(2) 0.0485(16) -0.0088(16) 0.0122(12) -0.0158(16)
C13A 0.0358(14) 0.072(2) 0.0613(18) -0.0013(16) 0.0182(13) 0.0072(14)
C14A 0.0318(12) 0.0622(18) 0.0436(14) 0.0000(13) 0.0085(10) 0.0031(12)
C15A 0.0276(5) 0.0320(9) 0.0343(6) -0.0029(6) 0.0047(4) 0.0007(6)
C16A 0.0276(5) 0.0320(9) 0.0343(6) -0.0029(6) 0.0047(4) 0.0007(6)
C17A 0.0276(5) 0.0320(9) 0.0343(6) -0.0029(6) 0.0047(4) 0.0007(6)
C18A 0.0276(5) 0.0320(9) 0.0343(6) -0.0029(6) 0.0047(4) 0.0007(6)
C19A 0.0276(5) 0.0320(9) 0.0343(6) -0.0029(6) 0.0047(4) 0.0007(6)
C20A 0.0276(5) 0.0320(9) 0.0343(6) -0.0029(6) 0.0047(4) 0.0007(6)
C7B 0.0265(9) 0.0342(10) 0.0308(9) -0.0044(8) 0.0045(7) 0.0028(8)
C8B 0.0265(9) 0.0342(10) 0.0308(9) -0.0044(8) 0.0045(7) 0.0028(8)
C9B 0.0287(11) 0.0630(17) 0.0266(11) -0.0056(11) 0.0008(9) 0.0075(11)
C10B 0.0522(17) 0.070(2) 0.0542(17) -0.0086(16) 0.0055(14) 0.0181(16)
C11B 0.087(2) 0.0519(18) 0.0483(17) 0.0005(14) -0.0028(16) -0.0128(17)
C12B 0.0431(15) 0.082(2) 0.0485(16) -0.0088(16) 0.0122(12) -0.0158(16)
C13B 0.0358(14) 0.072(2) 0.0613(18) -0.0013(16) 0.0182(13) 0.0072(14)
C14B 0.0318(12) 0.0622(18) 0.0436(14) 0.0000(13) 0.0085(10) 0.0031(12)
C15B 0.0276(5) 0.0320(9) 0.0343(6) -0.0029(6) 0.0047(4) 0.0007(6)
C16B 0.0276(5) 0.0320(9) 0.0343(6) -0.0029(6) 0.0047(4) 0.0007(6)
C17B 0.0276(5) 0.0320(9) 0.0343(6) -0.0029(6) 0.0047(4) 0.0007(6)
C18B 0.0276(5) 0.0320(9) 0.0343(6) -0.0029(6) 0.0047(4) 0.0007(6)
C19B 0.0276(5) 0.0320(9) 0.0343(6) -0.0029(6) 0.0047(4) 0.0007(6)
C20B 0.0276(5) 0.0320(9) 0.0343(6) -0.0029(6) 0.0047(4) 0.0007(6)
N21 0.0371(11) 0.0501(13) 0.0403(11) -0.0093(10) 0.0026(9) -0.0063(10)
C22 0.0634(18) 0.0580(18) 0.0477(15) -0.0170(14) 0.0157(14) -0.0224(15)
C23 0.0348(13) 0.0686(19) 0.0402(14) -0.0036(13) -0.0054(10) -0.0016(13)

loop_
_atom_type_symbol
_atom_type_description
_atom_type_scat_dispersion_real
_atom_type_scat_dispersion_imag
_atom_type_scat_source
C C 0.0033 0.0016 'International Tables Vol C Tables 4.2.6.8 and 6.1.1.4'
H H 0.0000 0.0000 'International Tables Vol C Tables 4.2.6.8 and 6.1.1.4'
N N 0.0061 0.0033 'International Tables Vol C Tables 4.2.6.8 and 6.1.1.4'

loop_
_geom_angle_atom_site_label_1
_geom_angle_atom_site_label_2
_geom_angle_atom_site_label_3
_geom_angle
C2 N1 C6 116.7(2)
N3 C2 N1 127.3(3)
N3 C2 H2 116.4
N1 C2 H2 116.4
C2 N3 C4 114.4(2)
N3 C4 C5 122.9(3)
N3 C4 H4 118.5
C5 C4 H4 118.5
C6 C5 C4 118.7(3)
C6 C5 H5 120.6
C4 C5 H5 120.6
N1 C6 C5 120.0(2)
N1 C6 C7A 118.7(2)
C5 C6 C7A 121.2(3)
N1 C6 C7B 89.4(6)
C5 C6 C7B 147.2(6)
C6 C7A C8A 109.7(2)
C6 C7A H7A1 109.7
C8A C7A H7A1 109.7
C6 C7A H7A2 109.7
C8A C7A H7A2 109.7
H7A1 C7A H7A2 108.2
C15A C8A C7A 113.7(2)
C15A C8A C9A 110.9(2)
C7A C8A C9A 109.9(2)
C15A C8A H8A 107.3
C7A C8A H8A 107.3
C9A C8A H8A 107.3
C14A C9A C10A 117.2(3)
C14A C9A C8A 118.3(3)
C10A C9A C8A 124.5(2)
C9A C10A C11A 121.9(3)
C9A C10A H10A 119.1
C11A C10A H10A 119.1
C12A C11A C10A 118.9(3)
C12A C11A H11A 120.5
C10A C11A H11A 120.5
C13A C12A C11A 118.8(3)
C13A C12A H12A 120.6
C11A C12A H12A 120.6
C12A C13A C14A 120.7(3)
C12A C13A H13A 119.7
C14A C13A H13A 119.7
C9A C14A C13A 122.4(3)
C9A C14A H14A 118.8
C13A C14A H14A 118.8
C16A C15A C20A 116.5(3)
C16A C15A C8A 118.8(3)
C20A C15A C8A 124.6(3)
C15A C16A C17A 122.3(3)
C15A C16A H16A 118.9
C17A C16A H16A 118.9
C18A C17A C16A 121.3(3)
C18A C17A H17A 119.4
C16A C17A H17A 119.4
C17A C18A N21 121.4(3)
C17A C18A C19A 118.6(4)
N21 C18A C19A 119.8(4)
C20A C19A C18A 119.3(4)
C20A C19A H19A 120.3
C18A C19A H19A 120.3
C15A C20A C19A 122.0(3)
C15A C20A H20A 119.0
C19A C20A H20A 119.0
C8B C7B C6 103.8(10)
C8B C7B H7B1 111.0
C6 C7B H7B1 111.0
C8B C7B H7B2 111.0
C6 C7B H7B2 111.0
H7B1 C7B H7B2 109.0
C9B C8B C7B 101.4(9)
C9B C8B C15B 103.4(9)
C7B C8B C15B 108.4(11)
C9B C8B C10B 42.7(4)
C7B C8B C10B 137.1(9)
C15B C8B C10B 103.7(8)
C9B C8B H8B 114.1
C7B C8B H8B 114.1
C15B C8B H8B 114.1
C10B C8B H8B 75.9
C14B C9B C10B 117.2(3)
C14B C9B C8B 151.5(6)
C10B C9B C8B 89.5(6)
C9B C10B C11B 121.9(3)
C9B C10B C8B 47.8(4)
C11B C10B C8B 167.4(4)
C9B C10B H10B 119.1
C11B C10B H10B 119.1
C8B C10B H10B 71.8
C12B C11B C10B 118.9(3)
C12B C11B H11B 120.5
C10B C11B H11B 120.5
C13B C12B C11B 118.8(3)
C13B C12B H12B 120.6
C11B C12B H12B 120.6
C12B C13B C14B 120.7(3)
C12B C13B H13B 119.7
C14B C13B H13B 119.7
C9B C14B C13B 122.4(3)
C9B C14B H14B 118.8
C13B C14B H14B 118.8
C16B C15B C20B 119.2(12)
C16B C15B C8B 120.9(12)
C20B C15B C8B 119.7(12)
C15B C16B C17B 124.7(13)
C15B C16B H16B 117.7
C17B C16B H16B 117.7
C16B C17B C18B 117.4(13)
C16B C17B H17B 121.3
C18B C17B H17B 121.3
C19B C18B N21 128.6(18)
C19B C18B C17B 108.2(18)
N21 C18B C17B 121.9(12)
C20B C19B C18B 128.4(18)
C20B C19B H19B 115.8
C18B C19B H19B 115.8
C19B C20B C15B 120.5(14)
C19B C20B H20B 119.8
C15B C20B H20B 119.8
C18A N21 C23 121.6(3)
C18B N21 C23 113.3(8)
C18A N21 C22 118.1(3)
C18B N21 C22 126.6(8)
C23 N21 C22 116.9(2)
N21 C22 H22A 109.5
N21 C22 H22B 109.5
H22A C22 H22B 109.5
N21 C22 H22C 109.5
H22A C22 H22C 109.5
H22B C22 H22C 109.5
N21 C23 H23A 109.5
N21 C23 H23B 109.5
H23A C23 H23B 109.5
N21 C23 H23C 109.5
H23A C23 H23C 109.5
H23B C23 H23C 109.5

loop_
_geom_bond_atom_site_label_1
_geom_bond_atom_site_label_2
_geom_bond_distance
N1 C2 1.340(3)
N1 C6 1.346(4)
C2 N3 1.326(4)
C2 H2 0.9500
N3 C4 1.328(4)
C4 C5 1.377(4)
C4 H4 0.9500
C5 C6 1.351(4)
C5 H5 0.9500
C6 C7A 1.524(4)
C6 C7B 1.555(12)
C7A C8A 1.536(4)
C7A H7A1 0.9900
C7A H7A2 0.9900
C8A C15A 1.525(4)
C8A C9A 1.555(4)
C8A H8A 1.0000
C9A C14A 1.356(4)
C9A C10A 1.369(5)
C10A C11A 1.404(5)
C10A H10A 0.9500
C11A C12A 1.391(5)
C11A H11A 0.9500
C12A C13A 1.356(5)
C12A H12A 0.9500
C13A C14A 1.382(4)
C13A H13A 0.9500
C14A H14A 0.9500
C15A C16A 1.386(4)
C15A C20A 1.391(4)
C16A C17A 1.388(4)
C16A H16A 0.9500
C17A C18A 1.353(6)
C17A H17A 0.9500
C18A N21 1.373(6)
C18A C19A 1.416(5)
C19A C20A 1.399(5)
C19A H19A 0.9500
C20A H20A 0.9500
C7B C8B 1.504(18)
C7B H7B1 0.9900
C7B H7B2 0.9900
C8B C9B 1.495(12)
C8B C15B 1.545(17)
C8B C10B 2.018(13)
C8B H8B 1.0000
C9B C14B 1.356(4)
C9B C10B 1.369(5)
C10B C11B 1.404(5)
C10B H10B 0.9500
C11B C12B 1.391(5)
C11B H11B 0.9500
C12B C13B 1.356(5)
C12B H12B 0.9500
C13B C14B 1.382(4)
C13B H13B 0.9500
C14B H14B 0.9500
C15B C16B 1.33(2)
C15B C20B 1.373(19)
C16B C17B 1.362(18)
C16B H16B 0.9500
C17B C18B 1.65(3)
C17B H17B 0.9500
C18B C19B 1.36(2)
C18B N21 1.43(3)
C19B C20B 1.35(2)
C19B H19B 0.9500
C20B H20B 0.9500
N21 C23 1.437(4)
N21 C22 1.442(4)
C22 H22A 0.9800
C22 H22B 0.9800
C22 H22C 0.9800
C23 H23A 0.9800
C23 H23B 0.9800
C23 H23C 0.9800

loop_
_geom_torsion_atom_site_label_1
_geom_torsion_atom_site_label_2
_geom_torsion_atom_site_label_3
_geom_torsion_atom_site_label_4
_geom_torsion
C6 N1 C2 N3 -0.9(4)
N1 C2 N3 C4 0.4(4)
C2 N3 C4 C5 -0.2(4)
N3 C4 C5 C6 0.5(4)
C2 N1 C6 C5 1.2(4)
C2 N1 C6 C7A -178.7(2)
C2 N1 C6 C7B 166.0(5)
C4 C5 C6 N1 -1.0(4)
C4 C5 C6 C7A 178.8(2)
C4 C5 C6 C7B -152.2(9)
N1 C6 C7A C8A -64.3(3)
C5 C6 C7A C8A 115.8(3)
C6 C7A C8A C15A 174.8(2)
C6 C7A C8A C9A -60.3(3)
C15A C8A C9A C14A -113.4(3)
C7A C8A C9A C14A 120.0(3)
C15A C8A C9A C10A 65.9(3)
C7A C8A C9A C10A -60.7(3)
C14A C9A C10A C11A 1.2(4)
C8A C9A C10A C11A -178.1(3)
C9A C10A C11A C12A 0.4(5)
C10A C11A C12A C13A -1.4(5)
C11A C12A C13A C14A 0.8(5)
C10A C9A C14A C13A -2.0(4)
C8A C9A C14A C13A 177.4(3)
C12A C13A C14A C9A 1.0(5)
C7A C8A C15A C16A -155.4(3)
C9A C8A C15A C16A 80.1(3)
C7A C8A C15A C20A 27.3(4)
C9A C8A C15A C20A -97.2(3)
C20A C15A C16A C17A 0.8(5)
C8A C15A C16A C17A -176.7(3)
C15A C16A C17A C18A -0.3(5)
C16A C17A C18A N21 -176.6(4)
C16A C17A C18A C19A -1.2(7)
C17A C18A C19A C20A 2.2(7)
N21 C18A C19A C20A 177.6(4)
C16A C15A C20A C19A 0.2(5)
C8A C15A C20A C19A 177.6(3)
C18A C19A C20A C15A -1.7(5)
N1 C6 C7B C8B -153.2(8)
C5 C6 C7B C8B 2.2(15)
C6 C7B C8B C9B 85.2(9)
C6 C7B C8B C15B -166.4(9)
C6 C7B C8B C10B 57.2(16)
C7B C8B C9B C14B 8.4(16)
C15B C8B C9B C14B -103.9(11)
C10B C8B C9B C14B 160.3(11)
C7B C8B C9B C10B -151.9(8)
C15B C8B C9B C10B 95.8(9)
C14B C9B C10B C11B 1.2(4)
C8B C9B C10B C11B 170.8(5)
C14B C9B C10B C8B -169.5(5)
C9B C10B C11B C12B 0.4(5)
C8B C10B C11B C12B 33(2)
C10B C11B C12B C13B -1.4(5)
C11B C12B C13B C14B 0.8(5)
C10B C9B C14B C13B -2.0(4)
C8B C9B C14B C13B -159.6(11)
C12B C13B C14B C9B 1.0(5)
C9B C8B C15B C16B 36.9(16)
C7B C8B C15B C16B -70.2(15)
C10B C8B C15B C16B 80.9(14)
C9B C8B C15B C20B -137.9(12)
C7B C8B C15B C20B 114.9(14)
C10B C8B C15B C20B -93.9(12)
C20B C15B C16B C17B -4(2)
C8B C15B C16B C17B -179.1(13)
C15B C16B C17B C18B 1(2)
C16B C17B C18B C19B 8(2)
C16B C17B C18B N21 176.1(17)
N21 C18B C19B C20B 178.0(17)
C17B C18B C19B C20B -15(3)
C18B C19B C20B C15B 13(3)
C16B C15B C20B C19B -2(2)
C8B C15B C20B C19B 173.4(12)
C17A C18A N21 C23 -162.7(4)
C19A C18A N21 C23 22.0(6)
C17A C18A N21 C22 -4.1(7)
C19A C18A N21 C22 -179.4(4)
C19B C18B N21 C23 7(3)
C17B C18B N21 C23 -158.6(15)
C19B C18B N21 C22 166.1(18)
C17B C18B N21 C22 0(3)
